data_8102786
loop_
_publ_author_name
'Wei-Jie Gong'
'Ying-Ying Liu'

_publ_section_title
;
 Crystal structure of
 diaqua[m-12,25-dimethyl-3,8,16,21-tetraazatricyclo[21.3.1.110,14]tetracosa-1(27),10,12,14(28),23,25-hexaene-27,28-diolato-k4N3,N8,O27,O28:k4N16,N21,O27,O28]dicopper(II)
 bisnicotinate --- methanol --- water (1:1:3.5),
 [Cu2(H2O)2(C26H38N4O2)][C6H4NO2]2 &#x00B7; CH3OH &#x00B7; 3.5H2O
;
_journal_issue 3
_journal_name_full 'Zeitschrift f\"ur Kristallographie - New Crystal Structures'
_journal_page_first 441
_journal_volume 225
_journal_year 2010
_chemical_formula_moiety 'C39 H56 Cu2 N6 O12.50'
_chemical_formula_sum 'C39 H56 Cu2 N6 O12.5'
_chemical_formula_weight 935.98
_chemical_melting_point ?
_chemical_name_common
;
[\m-12,25-Dimethyl-3,8,16,21-tetraaza-

tricyclo[21.3.1.1^10,14^]tetracosa-1(27),10,12,14(28),23,25-hexaene-27,28-\
diolato-\k^4^N^3^,N^8^,O^27^,O^28^:\k^4^N^16^,N^21^,O^27^,O^28^]-\
dicopper(II)-nicotinicacid-

methanol-water(2:1:5.5)
;
_chemical_name_systematic
;
[\m-12,25-Dimethyl-3,8,16,21-tetraaza-

tricyclo[21.3.1.1^10,14^]tetracosa-1(27),10,12,14(28),23,25-hexaene-27,28-\
diolato-\k^4^N^3^,N^8^,O^27^,O^28^:\k^4^N^16^,N^21^,O^27^,O^28^]-\
dicopper(II)-nicotinicacid-

methanol-water(2:1:5.5)
;
_space_group_IT_number 2
_symmetry_cell_setting triclinic
_symmetry_space_group_name_Hall '-P 1'
_symmetry_space_group_name_H-M 'P -1'
_atom_sites_solution_hydrogens geom
_atom_sites_solution_primary direct
_atom_sites_solution_secondary difmap
_audit_creation_method SHELXL-97
_cell_angle_alpha 93.517(3)
_cell_angle_beta 97.787(3)
_cell_angle_gamma 98.029(3)
_cell_formula_units_Z 2
_cell_length_a 8.3996(3)
_cell_length_b 14.0927(4)
_cell_length_c 18.2568(6)
_cell_measurement_reflns_used 6162
_cell_measurement_temperature 293(2)
_cell_measurement_theta_max 29.280
_cell_measurement_theta_min 3.04
_cell_volume 2113.09(12)
_computing_cell_refinement CrysAlis
_computing_data_collection CrysAlis
_computing_data_reduction CrysAlis
_computing_structure_refinement 'SHELXL-97 (Sheldrick, 1997)[5]'
_computing_structure_solution 'SHELXS-97 [4]'
_diffrn_ambient_temperature 293(2)
_diffrn_measured_fraction_theta_full 0.992
_diffrn_measured_fraction_theta_max 0.840
_diffrn_radiation_monochromator graphite
_diffrn_radiation_source 'fine-focus sealed tube'
_diffrn_radiation_type MoK\a
_diffrn_radiation_wavelength 0.71073
_diffrn_reflns_av_R_equivalents 0.0248
_diffrn_reflns_av_sigmaI/netI 0.0637
_diffrn_reflns_limit_h_max 10
_diffrn_reflns_limit_h_min -8
_diffrn_reflns_limit_k_max 13
_diffrn_reflns_limit_k_min -17
_diffrn_reflns_limit_l_max 23
_diffrn_reflns_limit_l_min -23
_diffrn_reflns_number 15595
_diffrn_reflns_theta_full 25.00
_diffrn_reflns_theta_max 29.28
_diffrn_reflns_theta_min 4.30
_exptl_absorpt_coefficient_mu 1.076
_exptl_absorpt_correction_T_max 0.845
_exptl_absorpt_correction_T_min 0.842
_exptl_absorpt_correction_type empirical
_exptl_crystal_colour green
_exptl_crystal_density_diffrn 1.471
_exptl_crystal_density_method 'not measured'
_exptl_crystal_description block
_exptl_crystal_F_000 980
_exptl_crystal_size_max 0.16
_exptl_crystal_size_mid 0.13
_exptl_crystal_size_min 0.11
_refine_diff_density_max 0.822
_refine_diff_density_min -0.575
_refine_diff_density_rms 0.075
_refine_ls_extinction_method none
_refine_ls_goodness_of_fit_ref 0.937
_refine_ls_hydrogen_treatment mixed
_refine_ls_matrix_type full
_refine_ls_number_parameters 576
_refine_ls_number_reflns 9683
_refine_ls_number_restraints 12
_refine_ls_restrained_S_all 0.936
_refine_ls_R_factor_all 0.0782
_refine_ls_R_factor_gt 0.0463
_refine_ls_shift/su_max 0.068
_refine_ls_shift/su_mean 0.001
_refine_ls_structure_factor_coef Fsqd
_refine_ls_weighting_details 'calc w=1/[\s^2^(Fo^2^)+(0.0774P)^2^+0.0000P] where P=(Fo^2^+2Fc^2^)/3'
_refine_ls_weighting_scheme calc
_refine_ls_wR_factor_gt 0.1208
_refine_ls_wR_factor_ref 0.1298
_reflns_number_gt 6162
_reflns_number_total 9683
_reflns_threshold_expression >2sigma(I)
_cod_data_source_file 1267-3090.cff
_cod_data_source_block p-1
_cod_depositor_comments
;
The following automatic conversions were performed:
'_symmetry_cell_setting' value 'Triclinic' changed to 'triclinic'
according to '/home/saulius/struct/CIF-dictionaries/cif_core.dic'
dictionary named 'cif_core.dic' version 2.4.1 from 2010-06-29.

Automatic conversion script
Id: cif_fix_enum 1555 2011-01-17 13:19:09Z saulius 

The following automatic conversions were performed:

'_chemical_melting_point' value 'not measured' was changed to '?' -
the value is undefined or not given.

Automatic conversion script
Id: cif_fix_values 1569 2011-02-09 13:29:24Z adriana 
;
_cod_original_sg_symbol_Hall -P1
_cod_original_sg_symbol_H-M P-1
_cod_original_formula_sum 'C39 H56 Cu2 N6 O12.50'
_cod_database_code 8102786

loop_
_symmetry_equiv_pos_as_xyz
'x, y, z'
'-x, -y, -z'

loop_
_atom_site_label
_atom_site_type_symbol
_atom_site_fract_x
_atom_site_fract_y
_atom_site_fract_z
_atom_site_U_iso_or_equiv
_atom_site_adp_type
_atom_site_occupancy
_atom_site_symmetry_multiplicity
_atom_site_calc_flag
_atom_site_refinement_flags
_atom_site_disorder_assembly
_atom_site_disorder_group
Cu1 Cu 0.82452(4) 0.21776(2) 0.831501(19) 0.02695(11) Uani 1 1 d . . .
Cu2 Cu 0.64772(4) 0.25637(2) 0.684865(19) 0.02639(11) Uani 1 1 d . . .
C1 C 1.0372(4) -0.1397(2) 0.5907(2) 0.0445(8) Uani 1 1 d . . .
H1A H 1.0125 -0.1402 0.5378 0.067 Uiso 1 1 calc R . .
H1B H 0.9938 -0.2007 0.6062 0.067 Uiso 1 1 calc R . .
H1C H 1.1529 -0.1283 0.6051 0.067 Uiso 1 1 calc R . .
C2 C 0.9626(4) -0.06131(19) 0.62688(18) 0.0326(7) Uani 1 1 d . . .
C3 C 0.9809(4) -0.04510(19) 0.70303(18) 0.0332(7) Uani 1 1 d . . .
H3 H 1.0401 -0.0840 0.7319 0.040 Uiso 1 1 calc R . .
C4 C 0.9145(4) 0.02696(19) 0.73854(17) 0.0298(6) Uani 1 1 d . . .
C5 C 0.8278(3) 0.08718(19) 0.69563(16) 0.0270(6) Uani 1 1 d . . .
C6 C 0.8058(4) 0.07221(19) 0.61856(17) 0.0293(6) Uani 1 1 d . . .
C7 C 0.8741(4) -0.0021(2) 0.58579(17) 0.0319(7) Uani 1 1 d . . .
H7 H 0.8591 -0.0120 0.5343 0.038 Uiso 1 1 calc R . .
C8 C 0.7206(4) 0.1354(2) 0.56606(17) 0.0396(8) Uani 1 1 d . . .
H8A H 0.7993 0.1893 0.5575 0.047 Uiso 1 1 calc R . .
H8B H 0.6827 0.0984 0.5188 0.047 Uiso 1 1 calc R . .
C9 C 0.9291(4) 0.0339(2) 0.82128(18) 0.0395(8) Uani 1 1 d . . .
H9A H 0.8234 0.0123 0.8352 0.047 Uiso 1 1 calc R . .
H9B H 1.0023 -0.0092 0.8404 0.047 Uiso 1 1 calc R . .
C10 C 1.1540(4) 0.1679(3) 0.8427(2) 0.0514(9) Uani 1 1 d . . .
H10A H 1.1510 0.1763 0.7902 0.062 Uiso 1 1 calc R . .
H10B H 1.2233 0.1198 0.8550 0.062 Uiso 1 1 calc R . .
C11 C 1.2277(4) 0.2622(3) 0.8867(2) 0.0580(10) Uani 1 1 d . . .
H11A H 1.2249 0.2536 0.9388 0.070 Uiso 1 1 calc R . .
H11B H 1.3411 0.2754 0.8800 0.070 Uiso 1 1 calc R . .
C12 C 1.1504(4) 0.3496(3) 0.8683(2) 0.0542(10) Uani 1 1 d . . .
H12A H 1.0930 0.3381 0.8181 0.065 Uiso 1 1 calc R . .
H12B H 1.2365 0.4033 0.8688 0.065 Uiso 1 1 calc R . .
C13 C 1.0323(4) 0.3797(2) 0.9186(2) 0.0475(9) Uani 1 1 d . . .
H13A H 1.0910 0.3977 0.9681 0.057 Uiso 1 1 calc R . .
H13B H 0.9907 0.4362 0.9005 0.057 Uiso 1 1 calc R . .
C14 C 0.4460(4) 0.0969(2) 0.6005(2) 0.0538(10) Uani 1 1 d . . .
H14A H 0.4903 0.0423 0.6205 0.065 Uiso 1 1 calc R . .
H14B H 0.3848 0.0757 0.5520 0.065 Uiso 1 1 calc R . .
C15 C 0.3306(5) 0.1318(3) 0.6519(3) 0.0650(12) Uani 1 1 d . . .
H15A H 0.2463 0.0784 0.6555 0.078 Uiso 1 1 calc R . .
H15B H 0.3918 0.1483 0.7011 0.078 Uiso 1 1 calc R . .
C16 C 0.2496(5) 0.2168(3) 0.6291(3) 0.0602(11) Uani 1 1 d . . .
H16A H 0.1368 0.2043 0.6368 0.072 Uiso 1 1 calc R . .
H16B H 0.2507 0.2214 0.5764 0.072 Uiso 1 1 calc R . .
C17 C 0.3252(4) 0.3133(3) 0.6695(2) 0.0482(9) Uani 1 1 d . . .
H17A H 0.2573 0.3611 0.6546 0.058 Uiso 1 1 calc R . .
H17B H 0.3267 0.3088 0.7224 0.058 Uiso 1 1 calc R . .
C18 C 0.5562(4) 0.4441(2) 0.68927(18) 0.0385(8) Uani 1 1 d . . .
H18A H 0.4827 0.4871 0.6704 0.046 Uiso 1 1 calc R . .
H18B H 0.6606 0.4646 0.6737 0.046 Uiso 1 1 calc R . .
C19 C 0.5768(4) 0.4545(2) 0.77287(17) 0.0324(7) Uani 1 1 d . . .
C20 C 0.6497(4) 0.38985(19) 0.81804(17) 0.0298(6) Uani 1 1 d . . .
C21 C 0.6803(4) 0.4107(2) 0.89481(16) 0.0288(6) Uani 1 1 d . . .
C22 C 0.7526(4) 0.3447(2) 0.94732(17) 0.0356(7) Uani 1 1 d . . .
H22A H 0.7872 0.3797 0.9956 0.043 Uiso 1 1 calc R . .
H22B H 0.6689 0.2919 0.9530 0.043 Uiso 1 1 calc R . .
C23 C 0.6367(4) 0.4955(2) 0.92515(18) 0.0351(7) Uani 1 1 d . . .
H23 H 0.6578 0.5094 0.9763 0.042 Uiso 1 1 calc R . .
C24 C 0.5637(4) 0.5594(2) 0.88216(19) 0.0357(7) Uani 1 1 d . . .
C25 C 0.5333(4) 0.5365(2) 0.80676(18) 0.0369(7) Uani 1 1 d . . .
H25 H 0.4814 0.5776 0.7770 0.044 Uiso 1 1 calc R . .
C26 C 0.5230(5) 0.6517(2) 0.9163(2) 0.0557(10) Uani 1 1 d . . .
H26A H 0.5523 0.6552 0.9692 0.084 Uiso 1 1 calc R . .
H26B H 0.4085 0.6532 0.9044 0.084 Uiso 1 1 calc R . .
H26C H 0.5823 0.7055 0.8970 0.084 Uiso 1 1 calc R . .
C27 C 1.1219(6) 0.7657(3) 0.8727(2) 0.0611(11) Uani 1 1 d . . .
C28 C 1.1207(4) 0.6946(2) 0.8075(2) 0.0462(9) Uani 1 1 d . . .
C29 C 1.2046(4) 0.7188(2) 0.7500(2) 0.0531(10) Uani 1 1 d . . .
H29 H 1.2646 0.7798 0.7516 0.064 Uiso 1 1 calc R . .
C30 C 1.1068(5) 0.5635(3) 0.6907(3) 0.0582(11) Uani 1 1 d . . .
H30 H 1.1024 0.5185 0.6507 0.070 Uiso 1 1 calc R . .
C31 C 1.0248(4) 0.5385(2) 0.7438(2) 0.0399(8) Uani 1 1 d . . .
H31 H 0.9630 0.4779 0.7415 0.048 Uiso 1 1 calc RD . .
C32 C 1.0323(5) 0.6023(3) 0.8014(2) 0.0551(10) Uani 1 1 d . . .
H32 H 0.9753 0.5843 0.8398 0.066 Uiso 1 1 calc R . .
C33 C 0.6436(4) 0.6841(2) 0.5559(2) 0.0425(8) Uani 1 1 d . . .
C34 C 0.6449(4) 0.7351(2) 0.63038(18) 0.0339(7) Uani 1 1 d . . .
C35 C 0.5528(4) 0.8076(2) 0.6399(2) 0.0442(8) Uani 1 1 d . . .
H35 H 0.4904 0.8252 0.5983 0.053 Uiso 1 1 calc R . .
C36 C 0.6347(5) 0.8258(3) 0.7640(2) 0.0495(9) Uani 1 1 d . . .
H36 H 0.6311 0.8560 0.8103 0.059 Uiso 1 1 calc R . .
C37 C 0.7296(4) 0.7543(3) 0.7605(2) 0.0489(9) Uani 1 1 d . . .
H37 H 0.7879 0.7369 0.8033 0.059 Uiso 1 1 calc R . .
C38 C 0.7365(4) 0.7093(2) 0.6928(2) 0.0416(8) Uani 1 1 d . . .
H38 H 0.8021 0.6618 0.6887 0.050 Uiso 1 1 calc R . .
N5 N 1.2008(5) 0.6529(3) 0.6893(3) 0.0840(13) Uani 1 1 d . . .
N6 N 0.5484(4) 0.8544(2) 0.70605(19) 0.0492(8) Uani 1 1 d . . .
O1 O 0.7643(3) 0.15868(13) 0.73029(11) 0.0313(5) Uani 1 1 d . . .
O2 O 0.6925(3) 0.30930(14) 0.78697(11) 0.0354(5) Uani 1 1 d . . .
O3 O 1.0305(4) 0.7445(2) 0.91867(17) 0.0755(9) Uani 1 1 d . . .
O4 O 1.2162(4) 0.8457(2) 0.87450(19) 0.0797(9) Uani 1 1 d . . .
O5 O 0.5242(3) 0.69047(19) 0.50633(15) 0.0583(7) Uani 1 1 d . . .
O6 O 0.7528(3) 0.6355(2) 0.54791(16) 0.0655(8) Uani 1 1 d . . .
O7 O 1.1243(10) 0.1068(5) 1.0178(4) 0.091(2) Uiso 0.50 1 d P . .
O8 O 0.4908(13) 0.1120(7) 1.0202(6) 0.127(3) Uiso 0.50 1 d P . .
C39 C 0.9996(10) 0.0874(5) 1.0121(4) 0.0478(17) Uiso 0.50 1 d P . .
C40 C 0.5785(14) 0.0811(8) 1.0107(6) 0.083(3) Uiso 0.50 1 d P . .
O6W O 0.7275(13) 0.0195(7) 1.0008(6) 0.141(3) Uiso 0.50 1 d P . .
N1 N 0.9899(4) 0.1326(2) 0.85682(15) 0.0359(7) Uani 1 1 d . . .
H1N H 0.998(5) 0.128(3) 0.893(2) 0.054 Uiso 1 1 d . . .
N2 N 0.5812(3) 0.17310(18) 0.59262(15) 0.0354(6) Uani 1 1 d . . .
H2N H 0.550(5) 0.212(3) 0.558(2) 0.053 Uiso 1 1 d . . .
N3 N 0.4936(3) 0.34655(18) 0.65525(15) 0.0318(6) Uani 1 1 d . . .
H3N H 0.498(5) 0.351(2) 0.610(2) 0.048 Uiso 1 1 d . . .
N4 N 0.8936(3) 0.30437(18) 0.92300(15) 0.0320(6) Uani 1 1 d . . .
H4N H 0.926(5) 0.275(3) 0.951(2) 0.048 Uiso 1 1 d . . .
O1W O 0.6131(4) 0.1274(2) 0.87549(17) 0.0623(8) Uani 1 1 d D . .
H1WA H 0.553(5) 0.084(3) 0.847(2) 0.094 Uiso 1 1 d D . .
H1WB H 0.639(6) 0.129(4) 0.9215(7) 0.094 Uiso 1 1 d D . .
O2W O 0.8889(3) 0.34560(18) 0.66450(17) 0.0569(7) Uani 1 1 d D . .
H2WB H 0.898(6) 0.364(3) 0.6208(12) 0.085 Uiso 1 1 d D . .
H2WA H 0.864(5) 0.3429(13) 0.7077(10) 0.085 Uiso 1 1 d D . .
O3W O 0.3940(4) -0.0157(2) 0.79181(19) 0.0658(8) Uani 1 1 d D . .
H3WB H 0.416(7) -0.029(4) 0.7487(13) 0.099 Uiso 1 1 d D . .
H3WA H 0.340(6) -0.058(3) 0.814(3) 0.099 Uiso 1 1 d D . .
O4W O 0.9656(5) 0.3605(3) 0.5261(2) 0.0836(10) Uani 1 1 d D . .
H4WB H 0.903(6) 0.403(4) 0.5170(15) 0.125 Uiso 1 1 d D . .
H4WA H 1.049(5) 0.346(4) 0.510(3) 0.125 Uiso 1 1 d D . .
O5W O 0.7191(5) 0.4588(2) 0.4647(2) 0.0877(11) Uani 1 1 d D . .
H5WA H 0.717(8) 0.515(2) 0.484(3) 0.132 Uiso 1 1 d D . .
H5WB H 0.667(7) 0.408(3) 0.479(4) 0.132 Uiso 1 1 d D . .

loop_
_atom_site_aniso_label
_atom_site_aniso_U_11
_atom_site_aniso_U_22
_atom_site_aniso_U_33
_atom_site_aniso_U_23
_atom_site_aniso_U_13
_atom_site_aniso_U_12
Cu1 0.0290(2) 0.02913(19) 0.0216(2) -0.00052(14) -0.00001(16) 0.00527(14)
Cu2 0.0285(2) 0.02809(19) 0.0213(2) -0.00261(14) -0.00102(15) 0.00649(14)
C1 0.050(2) 0.0426(18) 0.045(2) -0.0024(15) 0.0124(18) 0.0170(15)
C2 0.0339(18) 0.0263(15) 0.0378(18) -0.0013(12) 0.0081(15) 0.0043(12)
C3 0.0343(17) 0.0257(15) 0.0399(19) 0.0034(12) 0.0037(15) 0.0063(12)
C4 0.0311(17) 0.0286(15) 0.0287(17) 0.0016(12) 0.0034(13) 0.0024(11)
C5 0.0283(16) 0.0239(14) 0.0281(16) -0.0007(11) 0.0041(13) 0.0024(11)
C6 0.0314(17) 0.0270(14) 0.0283(16) -0.0006(12) 0.0027(13) 0.0028(11)
C7 0.0332(17) 0.0334(16) 0.0281(17) -0.0049(12) 0.0073(14) 0.0023(12)
C8 0.056(2) 0.0403(17) 0.0223(16) -0.0027(13) 0.0001(16) 0.0152(15)
C9 0.057(2) 0.0340(16) 0.0287(18) 0.0046(13) 0.0041(16) 0.0131(15)
C10 0.0318(19) 0.065(2) 0.056(2) -0.0107(18) 0.0002(18) 0.0145(16)
C11 0.030(2) 0.076(3) 0.062(3) -0.010(2) 0.0008(19) 0.0017(17)
C12 0.035(2) 0.060(2) 0.062(3) 0.0049(19) 0.0050(19) -0.0088(16)
C13 0.040(2) 0.0413(18) 0.055(2) -0.0096(16) -0.0011(18) -0.0033(14)
C14 0.040(2) 0.0372(19) 0.076(3) -0.0099(17) -0.006(2) -0.0042(14)
C15 0.047(2) 0.056(2) 0.090(4) 0.010(2) 0.019(2) -0.0094(18)
C16 0.036(2) 0.066(2) 0.076(3) -0.001(2) 0.012(2) 0.0013(17)
C17 0.036(2) 0.061(2) 0.048(2) -0.0048(17) 0.0071(18) 0.0124(16)
C18 0.053(2) 0.0334(16) 0.0303(18) 0.0035(13) 0.0029(16) 0.0139(14)
C19 0.0354(18) 0.0341(16) 0.0267(17) -0.0022(12) 0.0002(14) 0.0081(12)
C20 0.0320(17) 0.0300(15) 0.0272(16) -0.0028(12) 0.0038(13) 0.0065(12)
C21 0.0267(16) 0.0345(15) 0.0238(16) -0.0035(12) 0.0020(13) 0.0036(11)
C22 0.044(2) 0.0382(17) 0.0257(17) -0.0032(13) 0.0069(15) 0.0096(14)
C23 0.0344(18) 0.0402(17) 0.0288(17) -0.0061(13) 0.0054(14) 0.0021(13)
C24 0.0366(18) 0.0332(16) 0.0377(19) -0.0057(13) 0.0079(15) 0.0077(13)
C25 0.0409(19) 0.0366(17) 0.0341(18) -0.0015(13) 0.0028(15) 0.0133(14)
C26 0.079(3) 0.046(2) 0.045(2) -0.0091(16) 0.012(2) 0.0230(19)
C27 0.063(3) 0.063(3) 0.051(3) 0.011(2) -0.022(2) 0.013(2)
C28 0.043(2) 0.0413(19) 0.051(2) 0.0079(16) -0.0111(18) 0.0088(15)
C29 0.048(2) 0.0320(18) 0.076(3) 0.0025(18) 0.004(2) 0.0022(15)
C30 0.051(2) 0.037(2) 0.083(3) -0.0022(19) -0.001(2) 0.0086(16)
C31 0.044(2) 0.0206(15) 0.054(2) 0.0077(14) 0.0088(18) -0.0005(13)
C32 0.052(2) 0.056(2) 0.058(3) 0.025(2) 0.001(2) 0.0063(18)
C33 0.045(2) 0.0477(19) 0.035(2) 0.0047(15) 0.0051(17) 0.0074(16)
C34 0.0308(17) 0.0358(16) 0.0361(18) 0.0071(13) 0.0097(14) 0.0024(12)
C35 0.043(2) 0.050(2) 0.042(2) 0.0097(16) 0.0048(17) 0.0142(16)
C36 0.051(2) 0.050(2) 0.045(2) -0.0078(16) 0.0142(19) -0.0041(17)
C37 0.044(2) 0.064(2) 0.037(2) 0.0058(17) -0.0015(17) 0.0050(17)
C38 0.041(2) 0.0426(18) 0.043(2) 0.0056(15) 0.0046(17) 0.0100(14)
N5 0.074(3) 0.061(2) 0.117(4) 0.013(2) 0.011(3) 0.0076(19)
N6 0.050(2) 0.0477(17) 0.051(2) -0.0012(14) 0.0138(16) 0.0096(14)
O1 0.0415(13) 0.0306(10) 0.0216(11) -0.0030(8) -0.0007(9) 0.0119(9)
O2 0.0505(14) 0.0348(11) 0.0214(11) -0.0054(8) -0.0046(10) 0.0207(10)
O3 0.096(3) 0.083(2) 0.0432(18) 0.0111(15) 0.0007(18) 0.0071(18)
O4 0.090(2) 0.0589(18) 0.078(2) -0.0087(15) -0.0004(19) -0.0093(16)
O5 0.0682(19) 0.0674(16) 0.0387(15) 0.0034(12) -0.0008(14) 0.0169(14)
O6 0.0626(19) 0.0774(19) 0.0596(19) -0.0117(14) 0.0098(15) 0.0283(15)
N1 0.0429(17) 0.0392(14) 0.0247(14) -0.0005(12) -0.0044(14) 0.0135(12)
N2 0.0397(16) 0.0362(14) 0.0277(15) -0.0048(11) -0.0067(12) 0.0113(11)
N3 0.0380(16) 0.0372(14) 0.0209(13) 0.0011(11) 0.0009(12) 0.0117(11)
N4 0.0325(15) 0.0369(15) 0.0245(14) 0.0000(10) -0.0044(12) 0.0073(11)
O1W 0.0594(19) 0.0670(18) 0.0525(18) -0.0086(15) 0.0174(17) -0.0218(13)
O2W 0.0522(17) 0.0568(15) 0.0592(19) 0.0016(13) 0.0190(16) -0.0096(12)
O3W 0.069(2) 0.0504(16) 0.076(2) -0.0094(15) 0.0088(18) 0.0101(13)
O4W 0.081(3) 0.103(3) 0.078(2) 0.0143(19) 0.036(2) 0.0234(19)
O5W 0.081(2) 0.074(2) 0.106(3) -0.016(2) 0.029(2) 0.0006(19)

loop_
_atom_type_symbol
_atom_type_description
_atom_type_scat_dispersion_real
_atom_type_scat_dispersion_imag
_atom_type_scat_source
C C 0.0033 0.0016 'International Tables Vol C Tables 4.2.6.8 and 6.1.1.4'
H H 0.0000 0.0000 'International Tables Vol C Tables 4.2.6.8 and 6.1.1.4'
N N 0.0061 0.0033 'International Tables Vol C Tables 4.2.6.8 and 6.1.1.4'
O O 0.0106 0.0060 'International Tables Vol C Tables 4.2.6.8 and 6.1.1.4'
Cu Cu 0.3201 1.2651 'International Tables Vol C Tables 4.2.6.8 and 6.1.1.4'

loop_
_geom_angle_atom_site_label_1
_geom_angle_atom_site_label_2
_geom_angle_atom_site_label_3
_geom_angle
_geom_angle_site_symmetry_1
_geom_angle_site_symmetry_3
_geom_angle_publ_flag
O1 Cu1 O2 79.11(8) . . ?
O1 Cu1 N4 167.23(10) . . ?
O2 Cu1 N4 91.47(9) . . ?
O1 Cu1 N1 93.15(10) . . ?
O2 Cu1 N1 165.97(11) . . ?
N4 Cu1 N1 94.22(11) . . ?
O1 Cu1 O1W 94.02(10) . . ?
O2 Cu1 O1W 95.17(11) . . ?
N4 Cu1 O1W 95.41(11) . . ?
N1 Cu1 O1W 97.05(13) . . ?
O1 Cu1 Cu2 40.02(5) . . ?
O2 Cu1 Cu2 39.25(6) . . ?
N4 Cu1 Cu2 129.49(7) . . ?
N1 Cu1 Cu2 131.21(8) . . ?
O1W Cu1 Cu2 98.78(9) . . ?
O2 Cu2 O1 79.53(8) . . ?
O2 Cu2 N2 165.41(10) . . ?
O1 Cu2 N2 91.07(9) . . ?
O2 Cu2 N3 93.67(9) . . ?
O1 Cu2 N3 166.58(10) . . ?
N2 Cu2 N3 93.16(11) . . ?
O2 Cu2 O2W 88.58(10) . . ?
O1 Cu2 O2W 91.40(10) . . ?
N2 Cu2 O2W 102.89(11) . . ?
N3 Cu2 O2W 100.04(11) . . ?
O2 Cu2 Cu1 39.91(5) . . ?
O1 Cu2 Cu1 39.79(6) . . ?
N2 Cu2 Cu1 130.52(8) . . ?
N3 Cu2 Cu1 133.17(8) . . ?
O2W Cu2 Cu1 87.17(8) . . ?
C3 C2 C7 117.0(3) . . ?
C3 C2 C1 121.1(3) . . ?
C7 C2 C1 121.9(3) . . ?
C2 C3 C4 122.8(3) . . ?
C3 C4 C5 119.1(3) . . ?
C3 C4 C9 118.9(3) . . ?
C5 C4 C9 121.9(3) . . ?
O1 C5 C6 121.2(2) . . ?
O1 C5 C4 119.3(3) . . ?
C6 C5 C4 119.5(2) . . ?
C5 C6 C7 118.9(3) . . ?
C5 C6 C8 124.4(2) . . ?
C7 C6 C8 116.6(3) . . ?
C2 C7 C6 122.7(3) . . ?
N2 C8 C6 114.8(3) . . ?
N1 C9 C4 113.8(2) . . ?
N1 C10 C11 113.3(3) . . ?
C12 C11 C10 117.3(3) . . ?
C11 C12 C13 117.1(3) . . ?
N4 C13 C12 114.0(3) . . ?
N2 C14 C15 112.2(3) . . ?
C16 C15 C14 116.5(4) . . ?
C15 C16 C17 115.8(4) . . ?
N3 C17 C16 113.8(3) . . ?
N3 C18 C19 115.1(3) . . ?
C25 C19 C20 118.7(3) . . ?
C25 C19 C18 117.7(3) . . ?
C20 C19 C18 123.4(2) . . ?
O2 C20 C21 120.3(2) . . ?
O2 C20 C19 120.2(3) . . ?
C21 C20 C19 119.5(2) . . ?
C20 C21 C23 118.8(3) . . ?
C20 C21 C22 123.2(2) . . ?
C23 C21 C22 118.0(3) . . ?
N4 C22 C21 114.1(2) . . ?
C24 C23 C21 122.7(3) . . ?
C25 C24 C23 117.2(3) . . ?
C25 C24 C26 121.3(3) . . ?
C23 C24 C26 121.5(3) . . ?
C24 C25 C19 122.9(3) . . ?
O3 C27 O4 125.0(4) . . ?
O3 C27 C28 118.7(4) . . ?
O4 C27 C28 116.2(4) . . ?
C29 C28 C32 116.6(4) . . ?
C29 C28 C27 121.2(3) . . ?
C32 C28 C27 122.1(4) . . ?
C28 C29 N5 120.8(3) . . ?
C31 C30 N5 124.8(4) . . ?
C30 C31 C32 117.8(3) . . ?
C31 C32 C28 123.9(4) . . ?
O6 C33 O5 125.0(3) . . ?
O6 C33 C34 118.3(3) . . ?
O5 C33 C34 116.7(3) . . ?
C35 C34 C38 117.6(3) . . ?
C35 C34 C33 121.8(3) . . ?
C38 C34 C33 120.6(3) . . ?
N6 C35 C34 123.7(3) . . ?
N6 C36 C37 124.4(3) . . ?
C38 C37 C36 118.6(3) . . ?
C37 C38 C34 119.3(3) . . ?
C30 N5 C29 116.1(4) . . ?
C36 N6 C35 116.4(3) . . ?
C5 O1 Cu1 128.94(18) . . ?
C5 O1 Cu2 128.01(17) . . ?
Cu1 O1 Cu2 100.19(8) . . ?
C20 O2 Cu2 129.22(18) . . ?
C20 O2 Cu1 129.89(18) . . ?
Cu2 O2 Cu1 100.84(8) . . ?
O8 C40 O6W 174.0(14) . . ?
C10 N1 C9 112.2(3) . . ?
C10 N1 Cu1 115.8(2) . . ?
C9 N1 Cu1 109.6(2) . . ?
C14 N2 C8 113.2(2) . . ?
C14 N2 Cu2 110.9(2) . . ?
C8 N2 Cu2 111.8(2) . . ?
C18 N3 C17 112.1(2) . . ?
C18 N3 Cu2 110.7(2) . . ?
C17 N3 Cu2 113.3(2) . . ?
C13 N4 C22 112.4(2) . . ?
C13 N4 Cu1 114.1(2) . . ?
C22 N4 Cu1 110.8(2) . . ?

loop_
_geom_bond_atom_site_label_1
_geom_bond_atom_site_label_2
_geom_bond_distance
_geom_bond_site_symmetry_2
_geom_bond_publ_flag
Cu1 O1 1.950(2) . ?
Cu1 O2 1.9591(19) . ?
Cu1 N4 1.976(3) . ?
Cu1 N1 1.986(3) . ?
Cu1 O1W 2.302(3) . ?
Cu1 Cu2 2.9992(5) . ?
Cu2 O2 1.932(2) . ?
Cu2 O1 1.9595(19) . ?
Cu2 N2 1.961(3) . ?
Cu2 N3 1.984(2) . ?
Cu2 O2W 2.318(3) . ?
C1 C2 1.505(4) . ?
C2 C3 1.379(4) . ?
C2 C7 1.382(4) . ?
C3 C4 1.392(4) . ?
C4 C5 1.401(4) . ?
C4 C9 1.495(4) . ?
C5 O1 1.365(3) . ?
C5 C6 1.393(4) . ?
C6 C7 1.403(4) . ?
C6 C8 1.523(4) . ?
C8 N2 1.478(4) . ?
C9 N1 1.489(4) . ?
C10 N1 1.461(5) . ?
C10 C11 1.517(5) . ?
C11 C12 1.506(5) . ?
C12 C13 1.524(5) . ?
C13 N4 1.477(4) . ?
C14 N2 1.478(4) . ?
C14 C15 1.544(5) . ?
C15 C16 1.512(5) . ?
C16 C17 1.519(5) . ?
C17 N3 1.489(4) . ?
C18 N3 1.468(4) . ?
C18 C19 1.508(4) . ?
C19 C25 1.395(4) . ?
C19 C20 1.412(4) . ?
C20 O2 1.353(3) . ?
C20 C21 1.396(4) . ?
C21 C23 1.402(4) . ?
C21 C22 1.505(4) . ?
C22 N4 1.491(4) . ?
C23 C24 1.383(4) . ?
C24 C25 1.375(4) . ?
C24 C26 1.510(4) . ?
C27 O3 1.234(5) . ?
C27 O4 1.281(5) . ?
C27 C28 1.505(6) . ?
C28 C29 1.377(5) . ?
C28 C32 1.395(5) . ?
C29 N5 1.395(5) . ?
C30 C31 1.302(5) . ?
C30 N5 1.394(5) . ?
C31 C32 1.330(5) . ?
C33 O6 1.236(4) . ?
C33 O5 1.273(4) . ?
C33 C34 1.498(5) . ?
C34 C35 1.381(4) . ?
C34 C38 1.384(5) . ?
C35 N6 1.348(4) . ?
C36 N6 1.316(5) . ?
C36 C37 1.373(5) . ?
C37 C38 1.366(5) . ?
O7 C39 1.034(9) . ?
O8 C40 0.937(11) . ?
C40 O6W 1.643(14) . ?
